data_7719333
loop_
_publ_author_name
'Nasrullah, Ayu Afiqah'
'T&#xe4;ufer, Tobias'
'Pospech, Jola'
'Bar&#xe1;th, Eszter'
'Hering-Junghans, Christian'

_publ_section_title
;
 FLP-type alkenylation of a phosphafluorene.
;
_journal_issue 42
_journal_name_full 'Dalton transactions (Cambridge, England : 2003)'
_journal_page_first 15795
_journal_page_last 15800
_journal_paper_doi 10.1039/d5dt01495f
_journal_volume 54
_journal_year 2025
_chemical_formula_moiety 'C37 H45 Au Cl P'
_chemical_formula_sum 'C37 H45 Au Cl P'
_chemical_formula_weight 753.11
_space_group_crystal_system monoclinic
_space_group_IT_number 14
_space_group_name_Hall '-P 2ybc'
_space_group_name_H-M_alt 'P 1 21/c 1'
_atom_sites_solution_hydrogens geom
_audit_creation_method SHELXL-2018/3
_audit_update_record
;
2025-06-24 deposited with the CCDC.	2025-08-28 downloaded from the CCDC.
;
_cell_angle_alpha 90
_cell_angle_beta 95.612(2)
_cell_angle_gamma 90
_cell_formula_units_Z 4
_cell_length_a 10.9494(14)
_cell_length_b 11.8345(14)
_cell_length_c 27.857(4)
_cell_measurement_reflns_used 9215
_cell_measurement_temperature 110(2)
_cell_measurement_theta_max 30.53
_cell_measurement_theta_min 2.26
_cell_volume 3592.4(8)
_computing_cell_refinement 'SAINT (Bruker, 2013)'
_computing_data_collection 'APEX2 (Bruker, 2014)'
_computing_data_reduction SAINT
_computing_molecular_graphics 'ORTEP-3v2020.1 (Farrugia, 2020)'
_computing_publication_material 'SHELXL-2018/3 (Sheldrick, 2018)'
_computing_structure_refinement 'SHELXL-2018/3 (Sheldrick, 2018)'
_computing_structure_solution 'SHELXT-2018/2 (Sheldrick, 2018)'
_diffrn_ambient_temperature 110(2)
_diffrn_measured_fraction_theta_full 1.000
_diffrn_measured_fraction_theta_max 1.000
_diffrn_measurement_device_type 'Bruker APEX-II CCD'
_diffrn_measurement_method '\f and \w scans'
_diffrn_radiation_type MoK\a
_diffrn_radiation_wavelength 0.71073
_diffrn_reflns_av_R_equivalents 0.0394
_diffrn_reflns_av_unetI/netI 0.0248
_diffrn_reflns_Laue_measured_fraction_full 1.000
_diffrn_reflns_Laue_measured_fraction_max 1.000
_diffrn_reflns_limit_h_max 15
_diffrn_reflns_limit_h_min -15
_diffrn_reflns_limit_k_max 16
_diffrn_reflns_limit_k_min -16
_diffrn_reflns_limit_l_max 39
_diffrn_reflns_limit_l_min -39
_diffrn_reflns_number 80238
_diffrn_reflns_point_group_measured_fraction_full 1.000
_diffrn_reflns_point_group_measured_fraction_max 1.000
_diffrn_reflns_theta_full 25.242
_diffrn_reflns_theta_max 29.999
_diffrn_reflns_theta_min 1.469
_exptl_absorpt_coefficient_mu 4.236
_exptl_absorpt_correction_T_max 0.965
_exptl_absorpt_correction_T_min 0.815
_exptl_absorpt_correction_type multi-scan
_exptl_absorpt_process_details 'SADABS 2014/5'
_exptl_crystal_colour colourless
_exptl_crystal_density_diffrn 1.392
_exptl_crystal_description needle
_exptl_crystal_F_000 1512
_exptl_crystal_size_max 0.450
_exptl_crystal_size_mid 0.150
_exptl_crystal_size_min 0.080
_refine_diff_density_max 2.634
_refine_diff_density_min -0.738
_refine_diff_density_rms 0.095
_refine_ls_extinction_method none
_refine_ls_goodness_of_fit_ref 1.034
_refine_ls_hydrogen_treatment constr
_refine_ls_matrix_type full
_refine_ls_number_parameters 370
_refine_ls_number_reflns 10491
_refine_ls_number_restraints 0
_refine_ls_restrained_S_all 1.034
_refine_ls_R_factor_all 0.0312
_refine_ls_R_factor_gt 0.0234
_refine_ls_shift/su_max 0.003
_refine_ls_shift/su_mean 0.000
_refine_ls_structure_factor_coef Fsqd
_refine_ls_weighting_details 'w=1/[\s^2^(Fo^2^)+(0.0230P)^2^+3.3785P] where P=(Fo^2^+2Fc^2^)/3'
_refine_ls_weighting_scheme calc
_refine_ls_wR_factor_gt 0.0507
_refine_ls_wR_factor_ref 0.0537
_reflns_Friedel_coverage 0.000
_reflns_number_gt 9019
_reflns_number_total 10491
_reflns_threshold_expression 'I > 2\s(I)'
_cod_data_source_file d5dt01495f2.cif
_cod_data_source_block ax2526_DipTer_Phosphaflourene_AuCl_cmpd2
_cod_depositor_comments 'Adding full bibliography for 7719333--7719336.cif.'
_cod_original_cell_volume 3592.5(8)
_cod_original_sg_symbol_H-M 'P 21/c'
_cod_database_code 7719333
_shelx_shelxl_version_number 2018/3
_shelx_space_group_comment
;
The symmetry employed for this shelxl refinement is uniquely defined
by the following loop, which should always be used as a source of
symmetry information in preference to the above space-group names.
They are only intended as comments.
;
_shelx_estimated_absorpt_t_min 0.252
_shelx_estimated_absorpt_t_max 0.728

loop_
_space_group_symop_operation_xyz
'x, y, z'
'-x, y+1/2, -z+1/2'
'-x, -y, -z'
'x, -y-1/2, z-1/2'

loop_
_atom_site_label
_atom_site_type_symbol
_atom_site_fract_x
_atom_site_fract_y
_atom_site_fract_z
_atom_site_U_iso_or_equiv
_atom_site_adp_type
_atom_site_occupancy
_atom_site_site_symmetry_order
_atom_site_calc_flag
_atom_site_refinement_flags_posn
_atom_site_refinement_flags_adp
_atom_site_refinement_flags_occupancy
_atom_site_disorder_assembly
_atom_site_disorder_group
C1 C 0.5665(2) 0.69254(18) 0.29688(8) 0.0192(4) Uani 1 1 d . . . . .
H1 H 0.514659 0.625631 0.303183 0.023 Uiso 1 1 calc R U . . .
C2 C 0.5874(2) 0.6903(2) 0.24327(9) 0.0253(5) Uani 1 1 d . . . . .
H2A H 0.639229 0.754349 0.235972 0.038 Uiso 1 1 calc R U . . .
H2B H 0.508259 0.695599 0.223682 0.038 Uiso 1 1 calc R U . . .
H2C H 0.628101 0.619514 0.235895 0.038 Uiso 1 1 calc R U . . .
C3 C 0.6872(2) 0.6810(2) 0.32913(9) 0.0256(5) Uani 1 1 d . . . . .
H3A H 0.725205 0.608127 0.322988 0.038 Uiso 1 1 calc R U . . .
H3B H 0.670844 0.685171 0.363050 0.038 Uiso 1 1 calc R U . . .
H3C H 0.742808 0.742322 0.322017 0.038 Uiso 1 1 calc R U . . .
C4 C 0.59035(19) 0.93298(18) 0.31912(8) 0.0171(4) Uani 1 1 d . . . . .
C5 C 0.6466(2) 0.98510(18) 0.28233(8) 0.0199(4) Uani 1 1 d . . . . .
H5 H 0.628142 0.962061 0.249755 0.024 Uiso 1 1 calc R U . . .
C6 C 0.7297(2) 1.0710(2) 0.29398(8) 0.0233(5) Uani 1 1 d . . . . .
H6 H 0.770486 1.106683 0.269499 0.028 Uiso 1 1 calc R U . . .
C7 C 0.7533(2) 1.1049(2) 0.34193(9) 0.0225(4) Uani 1 1 d . . . . .
H7 H 0.808770 1.165593 0.349205 0.027 Uiso 1 1 calc R U . . .
C8 C 0.6990(2) 1.05370(18) 0.37982(8) 0.0182(4) Uani 1 1 d . . . . .
C9 C 0.61617(19) 0.96349(17) 0.36820(8) 0.0169(4) Uani 1 1 d . . . . .
C10 C 0.7356(2) 1.09338(18) 0.43120(8) 0.0199(4) Uani 1 1 d . . . . .
H10 H 0.663726 1.080428 0.450087 0.024 Uiso 1 1 calc R U . . .
C11 C 0.8421(2) 1.0219(2) 0.45434(9) 0.0293(5) Uani 1 1 d . . . . .
H11A H 0.820792 0.941621 0.451205 0.044 Uiso 1 1 calc R U . . .
H11B H 0.857827 1.041459 0.488565 0.044 Uiso 1 1 calc R U . . .
H11C H 0.915805 1.036842 0.438049 0.044 Uiso 1 1 calc R U . . .
C12 C 0.7682(2) 1.2193(2) 0.43525(9) 0.0273(5) Uani 1 1 d . . . . .
H12A H 0.841828 1.233857 0.418872 0.041 Uiso 1 1 calc R U . . .
H12B H 0.783774 1.240113 0.469342 0.041 Uiso 1 1 calc R U . . .
H12C H 0.699754 1.264240 0.420124 0.041 Uiso 1 1 calc R U . . .
C13 C 0.46575(19) 0.81356(18) 0.37505(7) 0.0157(4) Uani 1 1 d . . . . .
C14 C 0.54706(19) 0.89112(18) 0.40046(8) 0.0166(4) Uani 1 1 d . . . . .
C15 C 0.5559(2) 0.88812(19) 0.45102(8) 0.0198(4) Uani 1 1 d . . . . .
H15 H 0.610774 0.937593 0.469285 0.024 Uiso 1 1 calc R U . . .
C16 C 0.4844(2) 0.81264(19) 0.47441(8) 0.0212(4) Uani 1 1 d . . . . .
H16 H 0.491302 0.811197 0.508667 0.025 Uiso 1 1 calc R U . . .
C17 C 0.4030(2) 0.73936(19) 0.44883(8) 0.0200(4) Uani 1 1 d . . . . .
H17 H 0.354059 0.689753 0.465734 0.024 Uiso 1 1 calc R U . . .
C18 C 0.3925(2) 0.73800(18) 0.39830(8) 0.0177(4) Uani 1 1 d . . . . .
C19 C 0.3059(2) 0.65606(18) 0.37128(8) 0.0173(4) Uani 1 1 d . . . . .
C20 C 0.3423(2) 0.54261(18) 0.36617(8) 0.0193(4) Uani 1 1 d . . . . .
C21 C 0.2599(2) 0.4670(2) 0.34198(9) 0.0244(5) Uani 1 1 d . . . . .
H21 H 0.283314 0.390366 0.338575 0.029 Uiso 1 1 calc R U . . .
C22 C 0.1447(2) 0.5020(2) 0.32290(9) 0.0273(5) Uani 1 1 d . . . . .
H22 H 0.090366 0.449959 0.305881 0.033 Uiso 1 1 calc R U . . .
C23 C 0.1085(2) 0.6136(2) 0.32867(9) 0.0245(5) Uani 1 1 d . . . . .
H23 H 0.029131 0.637002 0.315578 0.029 Uiso 1 1 calc R U . . .
C24 C 0.1870(2) 0.69181(19) 0.35342(8) 0.0200(4) Uani 1 1 d . . . . .
C25 C 0.4665(2) 0.49869(19) 0.38852(8) 0.0212(4) Uani 1 1 d . . . . .
H25 H 0.522053 0.565083 0.395142 0.025 Uiso 1 1 calc R U . . .
C26 C 0.4526(3) 0.4395(2) 0.43661(9) 0.0335(6) Uani 1 1 d . . . . .
H26A H 0.395981 0.375558 0.431179 0.050 Uiso 1 1 calc R U . . .
H26B H 0.420014 0.493011 0.458975 0.050 Uiso 1 1 calc R U . . .
H26C H 0.532838 0.411938 0.450419 0.050 Uiso 1 1 calc R U . . .
C27 C 0.5279(2) 0.4173(2) 0.35515(9) 0.0261(5) Uani 1 1 d . . . . .
H27A H 0.484510 0.344816 0.353713 0.039 Uiso 1 1 calc R U . . .
H27B H 0.613698 0.405468 0.367765 0.039 Uiso 1 1 calc R U . . .
H27C H 0.524781 0.449870 0.322699 0.039 Uiso 1 1 calc R U . . .
C28 C 0.1416(2) 0.8107(2) 0.36307(9) 0.0247(5) Uani 1 1 d . . . . .
H28 H 0.212758 0.863272 0.361981 0.030 Uiso 1 1 calc R U . . .
C29 C 0.0986(3) 0.8185(3) 0.41366(10) 0.0405(7) Uani 1 1 d . . . . .
H29A H 0.027280 0.769344 0.415612 0.061 Uiso 1 1 calc R U . . .
H29B H 0.075982 0.896762 0.420165 0.061 Uiso 1 1 calc R U . . .
H29C H 0.165151 0.794480 0.437574 0.061 Uiso 1 1 calc R U . . .
C30 C 0.0387(2) 0.8532(2) 0.32637(10) 0.0303(5) Uani 1 1 d . . . . .
H30A H 0.063381 0.844386 0.293703 0.046 Uiso 1 1 calc R U . . .
H30B H 0.022757 0.933139 0.332466 0.046 Uiso 1 1 calc R U . . .
H30C H -0.036007 0.809223 0.329450 0.046 Uiso 1 1 calc R U . . .
C40 C 0.1422(2) 0.1634(2) 0.34189(9) 0.0260(5) Uani 1 1 d . . . . .
C41 C 0.2462(3) 0.1030(2) 0.35953(10) 0.0315(6) Uani 1 1 d . . . . .
H41 H 0.288229 0.058459 0.338038 0.038 Uiso 1 1 calc R U . . .
C42 C 0.2893(3) 0.1069(2) 0.40809(11) 0.0370(6) Uani 1 1 d . . . . .
H42 H 0.360434 0.065360 0.419577 0.044 Uiso 1 1 calc R U . . .
C43 C 0.2288(3) 0.1712(2) 0.43960(10) 0.0336(6) Uani 1 1 d . . . . .
H43 H 0.258007 0.173711 0.472839 0.040 Uiso 1 1 calc R U . . .
C44 C 0.1256(2) 0.2320(2) 0.42272(10) 0.0293(5) Uani 1 1 d . . . . .
H44 H 0.083802 0.276382 0.444351 0.035 Uiso 1 1 calc R U . . .
C45 C 0.0833(2) 0.2280(2) 0.37442(9) 0.0257(5) Uani 1 1 d . . . . .
H45 H 0.012444 0.270299 0.363148 0.031 Uiso 1 1 calc R U . . .
C46 C 0.0938(3) 0.1601(2) 0.28911(10) 0.0361(6) Uani 1 1 d . . . . .
H46A H 0.004061 0.155599 0.286245 0.054 Uiso 1 1 calc R U . . .
H46B H 0.127099 0.093780 0.273824 0.054 Uiso 1 1 calc R U . . .
H46C H 0.119090 0.228801 0.273102 0.054 Uiso 1 1 calc R U . . .
P1 P 0.48024(5) 0.82013(5) 0.31110(2) 0.01557(10) Uani 1 1 d . . . . .
Cl1 Cl 0.16365(5) 0.89672(5) 0.19983(2) 0.02494(11) Uani 1 1 d . . . . .
Au1 Au 0.31975(2) 0.85621(2) 0.25802(2) 0.01731(3) Uani 1 1 d . . . . .

loop_
_atom_site_aniso_label
_atom_site_aniso_U_11
_atom_site_aniso_U_22
_atom_site_aniso_U_33
_atom_site_aniso_U_23
_atom_site_aniso_U_13
_atom_site_aniso_U_12
C1 0.0183(11) 0.0172(10) 0.0224(11) 0.0003(8) 0.0033(8) -0.0010(8)
C2 0.0263(12) 0.0267(11) 0.0237(11) -0.0028(9) 0.0069(9) 0.0005(10)
C3 0.0199(11) 0.0253(11) 0.0312(13) 0.0008(10) 0.0003(10) 0.0046(9)
C4 0.0157(10) 0.0163(9) 0.0191(10) 0.0014(8) 0.0004(8) 0.0005(8)
C5 0.0204(11) 0.0213(10) 0.0179(10) 0.0014(8) 0.0015(8) -0.0008(8)
C6 0.0238(12) 0.0232(10) 0.0230(11) 0.0057(9) 0.0032(9) -0.0029(9)
C7 0.0205(11) 0.0199(10) 0.0268(11) -0.0004(9) 0.0007(9) -0.0056(9)
C8 0.0159(10) 0.0169(10) 0.0213(10) -0.0003(8) -0.0009(8) 0.0008(8)
C9 0.0143(10) 0.0163(9) 0.0195(10) 0.0019(8) -0.0008(8) 0.0011(8)
C10 0.0187(11) 0.0186(10) 0.0225(10) -0.0027(8) 0.0017(8) -0.0026(8)
C11 0.0284(13) 0.0293(12) 0.0286(12) -0.0036(10) -0.0062(10) 0.0047(10)
C12 0.0330(14) 0.0222(11) 0.0265(12) -0.0055(9) 0.0024(10) -0.0054(10)
C13 0.0136(10) 0.0187(9) 0.0143(9) 0.0002(8) -0.0002(7) 0.0012(8)
C14 0.0134(10) 0.0165(9) 0.0194(10) 0.0005(8) -0.0001(8) 0.0009(8)
C15 0.0202(11) 0.0205(10) 0.0182(10) -0.0013(8) -0.0006(8) -0.0012(8)
C16 0.0244(12) 0.0231(10) 0.0156(10) -0.0002(8) -0.0001(8) -0.0002(9)
C17 0.0200(11) 0.0218(10) 0.0186(10) 0.0005(8) 0.0037(8) -0.0021(8)
C18 0.0158(10) 0.0182(10) 0.0193(10) 0.0004(8) 0.0016(8) 0.0007(8)
C19 0.0151(10) 0.0210(10) 0.0164(9) 0.0001(8) 0.0034(8) -0.0037(8)
C20 0.0202(11) 0.0203(10) 0.0178(10) 0.0015(8) 0.0041(8) -0.0037(8)
C21 0.0265(12) 0.0229(11) 0.0244(11) -0.0029(9) 0.0062(10) -0.0054(9)
C22 0.0228(12) 0.0311(12) 0.0283(12) -0.0069(10) 0.0033(10) -0.0105(10)
C23 0.0153(11) 0.0340(12) 0.0241(11) -0.0028(10) 0.0018(9) -0.0039(9)
C24 0.0167(10) 0.0252(11) 0.0183(10) 0.0001(8) 0.0032(8) -0.0015(8)
C25 0.0237(11) 0.0197(10) 0.0197(10) 0.0014(8) -0.0015(9) -0.0026(9)
C26 0.0491(17) 0.0300(13) 0.0210(11) 0.0033(10) 0.0018(11) 0.0038(12)
C27 0.0296(13) 0.0234(11) 0.0248(11) 0.0024(9) -0.0004(10) 0.0044(9)
C28 0.0168(11) 0.0277(11) 0.0294(12) -0.0017(10) 0.0015(9) 0.0014(9)
C29 0.0391(17) 0.0501(17) 0.0326(14) -0.0063(13) 0.0056(12) 0.0171(14)
C30 0.0192(12) 0.0340(13) 0.0372(14) 0.0034(11) -0.0003(10) 0.0015(10)
C40 0.0241(12) 0.0264(12) 0.0271(12) 0.0059(9) 0.0009(10) -0.0062(9)
C41 0.0327(14) 0.0263(12) 0.0359(14) 0.0029(11) 0.0060(11) 0.0054(11)
C42 0.0342(15) 0.0359(14) 0.0397(15) 0.0100(12) -0.0018(12) 0.0111(12)
C43 0.0335(15) 0.0366(14) 0.0289(13) 0.0047(11) -0.0060(11) -0.0016(11)
C44 0.0265(13) 0.0292(12) 0.0318(13) -0.0017(10) 0.0010(10) -0.0019(10)
C45 0.0193(11) 0.0256(11) 0.0314(12) 0.0041(10) -0.0014(9) -0.0017(9)
C46 0.0353(15) 0.0453(16) 0.0276(13) 0.0024(12) 0.0017(11) -0.0016(12)
P1 0.0141(2) 0.0174(2) 0.0150(2) 0.00026(19) 0.00037(19) -0.0012(2)
Cl1 0.0177(3) 0.0276(3) 0.0278(3) 0.0006(2) -0.0065(2) 0.0011(2)
Au1 0.01459(4) 0.01903(4) 0.01774(4) -0.00023(3) -0.00129(3) -0.00068(3)

loop_
_atom_type_symbol
_atom_type_description
_atom_type_scat_dispersion_real
_atom_type_scat_dispersion_imag
_atom_type_scat_source
C C 0.0033 0.0016 'International Tables Vol C Tables 4.2.6.8 and 6.1.1.4'
H H 0.0000 0.0000 'International Tables Vol C Tables 4.2.6.8 and 6.1.1.4'
P P 0.1023 0.0942 'International Tables Vol C Tables 4.2.6.8 and 6.1.1.4'
Cl Cl 0.1484 0.1585 'International Tables Vol C Tables 4.2.6.8 and 6.1.1.4'
Au Au -2.0133 8.8022 'International Tables Vol C Tables 4.2.6.8 and 6.1.1.4'

loop_
_geom_angle_atom_site_label_1
_geom_angle_atom_site_label_2
_geom_angle_atom_site_label_3
_geom_angle
_geom_angle_site_symmetry_1
_geom_angle_site_symmetry_3
_geom_angle_publ_flag
C3 C1 C2 111.60(19) . . ?
C3 C1 P1 112.21(16) . . ?
C2 C1 P1 110.60(16) . . ?
C3 C1 H1 107.4 . . ?
C2 C1 H1 107.4 . . ?
P1 C1 H1 107.4 . . ?
C1 C2 H2A 109.5 . . ?
C1 C2 H2B 109.5 . . ?
H2A C2 H2B 109.5 . . ?
C1 C2 H2C 109.5 . . ?
H2A C2 H2C 109.5 . . ?
H2B C2 H2C 109.5 . . ?
C1 C3 H3A 109.5 . . ?
C1 C3 H3B 109.5 . . ?
H3A C3 H3B 109.5 . . ?
C1 C3 H3C 109.5 . . ?
H3A C3 H3C 109.5 . . ?
H3B C3 H3C 109.5 . . ?
C5 C4 C9 122.5(2) . . ?
C5 C4 P1 125.28(17) . . ?
C9 C4 P1 112.18(15) . . ?
C6 C5 C4 118.8(2) . . ?
C6 C5 H5 120.6 . . ?
C4 C5 H5 120.6 . . ?
C5 C6 C7 119.5(2) . . ?
C5 C6 H6 120.2 . . ?
C7 C6 H6 120.2 . . ?
C6 C7 C8 123.1(2) . . ?
C6 C7 H7 118.5 . . ?
C8 C7 H7 118.5 . . ?
C7 C8 C9 117.6(2) . . ?
C7 C8 C10 118.94(19) . . ?
C9 C8 C10 123.39(19) . . ?
C4 C9 C8 118.38(19) . . ?
C4 C9 C14 111.62(18) . . ?
C8 C9 C14 130.0(2) . . ?
C8 C10 C11 110.16(18) . . ?
C8 C10 C12 114.01(19) . . ?
C11 C10 C12 110.08(19) . . ?
C8 C10 H10 107.4 . . ?
C11 C10 H10 107.4 . . ?
C12 C10 H10 107.4 . . ?
C10 C11 H11A 109.5 . . ?
C10 C11 H11B 109.5 . . ?
H11A C11 H11B 109.5 . . ?
C10 C11 H11C 109.5 . . ?
H11A C11 H11C 109.5 . . ?
H11B C11 H11C 109.5 . . ?
C10 C12 H12A 109.5 . . ?
C10 C12 H12B 109.5 . . ?
H12A C12 H12B 109.5 . . ?
C10 C12 H12C 109.5 . . ?
H12A C12 H12C 109.5 . . ?
H12B C12 H12C 109.5 . . ?
C18 C13 C14 122.80(19) . . ?
C18 C13 P1 126.37(16) . . ?
C14 C13 P1 110.68(15) . . ?
C15 C14 C13 117.59(19) . . ?
C15 C14 C9 128.8(2) . . ?
C13 C14 C9 113.54(18) . . ?
C16 C15 C14 120.0(2) . . ?
C16 C15 H15 120.0 . . ?
C14 C15 H15 120.0 . . ?
C17 C16 C15 121.5(2) . . ?
C17 C16 H16 119.2 . . ?
C15 C16 H16 119.2 . . ?
C16 C17 C18 120.5(2) . . ?
C16 C17 H17 119.7 . . ?
C18 C17 H17 119.7 . . ?
C17 C18 C13 117.5(2) . . ?
C17 C18 C19 119.70(19) . . ?
C13 C18 C19 122.74(19) . . ?
C20 C19 C24 120.6(2) . . ?
C20 C19 C18 119.52(19) . . ?
C24 C19 C18 119.80(19) . . ?
C21 C20 C19 118.8(2) . . ?
C21 C20 C25 119.0(2) . . ?
C19 C20 C25 122.0(2) . . ?
C22 C21 C20 121.0(2) . . ?
C22 C21 H21 119.5 . . ?
C20 C21 H21 119.5 . . ?
C21 C22 C23 119.9(2) . . ?
C21 C22 H22 120.1 . . ?
C23 C22 H22 120.1 . . ?
C22 C23 C24 121.1(2) . . ?
C22 C23 H23 119.4 . . ?
C24 C23 H23 119.4 . . ?
C23 C24 C19 118.5(2) . . ?
C23 C24 C28 120.2(2) . . ?
C19 C24 C28 121.3(2) . . ?
C20 C25 C26 110.5(2) . . ?
C20 C25 C27 112.99(19) . . ?
C26 C25 C27 109.19(19) . . ?
C20 C25 H25 108.0 . . ?
C26 C25 H25 108.0 . . ?
C27 C25 H25 108.0 . . ?
C25 C26 H26A 109.5 . . ?
C25 C26 H26B 109.5 . . ?
H26A C26 H26B 109.5 . . ?
C25 C26 H26C 109.5 . . ?
H26A C26 H26C 109.5 . . ?
H26B C26 H26C 109.5 . . ?
C25 C27 H27A 109.5 . . ?
C25 C27 H27B 109.5 . . ?
H27A C27 H27B 109.5 . . ?
C25 C27 H27C 109.5 . . ?
H27A C27 H27C 109.5 . . ?
H27B C27 H27C 109.5 . . ?
C24 C28 C30 114.6(2) . . ?
C24 C28 C29 110.7(2) . . ?
C30 C28 C29 108.8(2) . . ?
C24 C28 H28 107.5 . . ?
C30 C28 H28 107.5 . . ?
C29 C28 H28 107.5 . . ?
C28 C29 H29A 109.5 . . ?
C28 C29 H29B 109.5 . . ?
H29A C29 H29B 109.5 . . ?
C28 C29 H29C 109.5 . . ?
H29A C29 H29C 109.5 . . ?
H29B C29 H29C 109.5 . . ?
C28 C30 H30A 109.5 . . ?
C28 C30 H30B 109.5 . . ?
H30A C30 H30B 109.5 . . ?
C28 C30 H30C 109.5 . . ?
H30A C30 H30C 109.5 . . ?
H30B C30 H30C 109.5 . . ?
C45 C40 C41 117.9(2) . . ?
C45 C40 C46 120.4(2) . . ?
C41 C40 C46 121.7(2) . . ?
C42 C41 C40 121.0(3) . . ?
C42 C41 H41 119.5 . . ?
C40 C41 H41 119.5 . . ?
C43 C42 C41 120.0(3) . . ?
C43 C42 H42 120.0 . . ?
C41 C42 H42 120.0 . . ?
C42 C43 C44 119.9(3) . . ?
C42 C43 H43 120.1 . . ?
C44 C43 H43 120.1 . . ?
C45 C44 C43 119.9(3) . . ?
C45 C44 H44 120.0 . . ?
C43 C44 H44 120.0 . . ?
C44 C45 C40 121.4(2) . . ?
C44 C45 H45 119.3 . . ?
C40 C45 H45 119.3 . . ?
C40 C46 H46A 109.5 . . ?
C40 C46 H46B 109.5 . . ?
H46A C46 H46B 109.5 . . ?
C40 C46 H46C 109.5 . . ?
H46A C46 H46C 109.5 . . ?
H46B C46 H46C 109.5 . . ?
C4 P1 C13 91.83(10) . . ?
C4 P1 C1 106.46(10) . . ?
C13 P1 C1 105.84(10) . . ?
C4 P1 Au1 114.61(7) . . ?
C13 P1 Au1 121.62(7) . . ?
C1 P1 Au1 113.71(8) . . ?
P1 Au1 Cl1 176.19(2) . . ?

loop_
_geom_bond_atom_site_label_1
_geom_bond_atom_site_label_2
_geom_bond_distance
_geom_bond_site_symmetry_2
_geom_bond_publ_flag
C1 C3 1.529(3) . ?
C1 C2 1.533(3) . ?
C1 P1 1.845(2) . ?
C1 H1 1.0000 . ?
C2 H2A 0.9800 . ?
C2 H2B 0.9800 . ?
C2 H2C 0.9800 . ?
C3 H3A 0.9800 . ?
C3 H3B 0.9800 . ?
C3 H3C 0.9800 . ?
C4 C5 1.390(3) . ?
C4 C9 1.416(3) . ?
C4 P1 1.798(2) . ?
C5 C6 1.382(3) . ?
C5 H5 0.9500 . ?
C6 C7 1.394(3) . ?
C6 H6 0.9500 . ?
C7 C8 1.399(3) . ?
C7 H7 0.9500 . ?
C8 C9 1.418(3) . ?
C8 C10 1.522(3) . ?
C9 C14 1.499(3) . ?
C10 C11 1.531(3) . ?
C10 C12 1.533(3) . ?
C10 H10 1.0000 . ?
C11 H11A 0.9800 . ?
C11 H11B 0.9800 . ?
C11 H11C 0.9800 . ?
C12 H12A 0.9800 . ?
C12 H12B 0.9800 . ?
C12 H12C 0.9800 . ?
C13 C18 1.402(3) . ?
C13 C14 1.419(3) . ?
C13 P1 1.805(2) . ?
C14 C15 1.403(3) . ?
C15 C16 1.392(3) . ?
C15 H15 0.9500 . ?
C16 C17 1.389(3) . ?
C16 H16 0.9500 . ?
C17 C18 1.401(3) . ?
C17 H17 0.9500 . ?
C18 C19 1.505(3) . ?
C19 C20 1.412(3) . ?
C19 C24 1.412(3) . ?
C20 C21 1.396(3) . ?
C20 C25 1.530(3) . ?
C21 C22 1.383(4) . ?
C21 H21 0.9500 . ?
C22 C23 1.393(4) . ?
C22 H22 0.9500 . ?
C23 C24 1.398(3) . ?
C23 H23 0.9500 . ?
C24 C28 1.525(3) . ?
C25 C26 1.533(3) . ?
C25 C27 1.539(3) . ?
C25 H25 1.0000 . ?
C26 H26A 0.9800 . ?
C26 H26B 0.9800 . ?
C26 H26C 0.9800 . ?
C27 H27A 0.9800 . ?
C27 H27B 0.9800 . ?
C27 H27C 0.9800 . ?
C28 C30 1.530(3) . ?
C28 C29 1.532(4) . ?
C28 H28 1.0000 . ?
C29 H29A 0.9800 . ?
C29 H29B 0.9800 . ?
C29 H29C 0.9800 . ?
C30 H30A 0.9800 . ?
C30 H30B 0.9800 . ?
C30 H30C 0.9800 . ?
C40 C45 1.392(4) . ?
C40 C41 1.392(4) . ?
C40 C46 1.513(4) . ?
C41 C42 1.389(4) . ?
C41 H41 0.9500 . ?
C42 C43 1.379(4) . ?
C42 H42 0.9500 . ?
C43 C44 1.383(4) . ?
C43 H43 0.9500 . ?
C44 C45 1.380(3) . ?
C44 H44 0.9500 . ?
C45 H45 0.9500 . ?
C46 H46A 0.9800 . ?
C46 H46B 0.9800 . ?
C46 H46C 0.9800 . ?
P1 Au1 2.2247(6) . ?
Cl1 Au1 2.2885(6) . ?

loop_
_geom_torsion_atom_site_label_1
_geom_torsion_atom_site_label_2
_geom_torsion_atom_site_label_3
_geom_torsion_atom_site_label_4
_geom_torsion
_geom_torsion_site_symmetry_1
_geom_torsion_site_symmetry_2
_geom_torsion_site_symmetry_3
_geom_torsion_site_symmetry_4
_geom_torsion_publ_flag
C9 C4 C5 C6 -0.8(3) . . . . ?
P1 C4 C5 C6 -179.98(18) . . . . ?
C4 C5 C6 C7 -1.3(3) . . . . ?
C5 C6 C7 C8 1.9(4) . . . . ?
C6 C7 C8 C9 -0.2(3) . . . . ?
C6 C7 C8 C10 177.1(2) . . . . ?
C5 C4 C9 C8 2.5(3) . . . . ?
P1 C4 C9 C8 -178.25(16) . . . . ?
C5 C4 C9 C14 -177.7(2) . . . . ?
P1 C4 C9 C14 1.5(2) . . . . ?
C7 C8 C9 C4 -1.9(3) . . . . ?
C10 C8 C9 C4 -179.1(2) . . . . ?
C7 C8 C9 C14 178.3(2) . . . . ?
C10 C8 C9 C14 1.1(3) . . . . ?
C7 C8 C10 C11 -92.0(2) . . . . ?
C9 C8 C10 C11 85.2(3) . . . . ?
C7 C8 C10 C12 32.4(3) . . . . ?
C9 C8 C10 C12 -150.5(2) . . . . ?
C18 C13 C14 C15 2.1(3) . . . . ?
P1 C13 C14 C15 -173.64(16) . . . . ?
C18 C13 C14 C9 179.96(19) . . . . ?
P1 C13 C14 C9 4.2(2) . . . . ?
C4 C9 C14 C15 173.8(2) . . . . ?
C8 C9 C14 C15 -6.5(4) . . . . ?
C4 C9 C14 C13 -3.8(3) . . . . ?
C8 C9 C14 C13 176.0(2) . . . . ?
C13 C14 C15 C16 -1.4(3) . . . . ?
C9 C14 C15 C16 -178.9(2) . . . . ?
C14 C15 C16 C17 -0.2(3) . . . . ?
C15 C16 C17 C18 1.2(3) . . . . ?
C16 C17 C18 C13 -0.6(3) . . . . ?
C16 C17 C18 C19 178.6(2) . . . . ?
C14 C13 C18 C17 -1.1(3) . . . . ?
P1 C13 C18 C17 173.95(17) . . . . ?
C14 C13 C18 C19 179.8(2) . . . . ?
P1 C13 C18 C19 -5.2(3) . . . . ?
C17 C18 C19 C20 -80.2(3) . . . . ?
C13 C18 C19 C20 98.9(3) . . . . ?
C17 C18 C19 C24 96.6(3) . . . . ?
C13 C18 C19 C24 -84.3(3) . . . . ?
C24 C19 C20 C21 1.7(3) . . . . ?
C18 C19 C20 C21 178.54(19) . . . . ?
C24 C19 C20 C25 -175.1(2) . . . . ?
C18 C19 C20 C25 1.7(3) . . . . ?
C19 C20 C21 C22 0.5(3) . . . . ?
C25 C20 C21 C22 177.4(2) . . . . ?
C20 C21 C22 C23 -1.5(4) . . . . ?
C21 C22 C23 C24 0.2(4) . . . . ?
C22 C23 C24 C19 1.9(3) . . . . ?
C22 C23 C24 C28 -174.7(2) . . . . ?
C20 C19 C24 C23 -2.9(3) . . . . ?
C18 C19 C24 C23 -179.7(2) . . . . ?
C20 C19 C24 C28 173.7(2) . . . . ?
C18 C19 C24 C28 -3.1(3) . . . . ?
C21 C20 C25 C26 -79.0(3) . . . . ?
C19 C20 C25 C26 97.8(2) . . . . ?
C21 C20 C25 C27 43.7(3) . . . . ?
C19 C20 C25 C27 -139.5(2) . . . . ?
C23 C24 C28 C30 -27.3(3) . . . . ?
C19 C24 C28 C30 156.1(2) . . . . ?
C23 C24 C28 C29 96.2(3) . . . . ?
C19 C24 C28 C29 -80.4(3) . . . . ?
C45 C40 C41 C42 0.2(4) . . . . ?
C46 C40 C41 C42 -180.0(3) . . . . ?
C40 C41 C42 C43 0.1(4) . . . . ?
C41 C42 C43 C44 -0.3(4) . . . . ?
C42 C43 C44 C45 0.1(4) . . . . ?
C43 C44 C45 C40 0.2(4) . . . . ?
C41 C40 C45 C44 -0.4(4) . . . . ?
C46 C40 C45 C44 179.8(2) . . . . ?
C5 C4 P1 C13 179.9(2) . . . . ?
C9 C4 P1 C13 0.68(17) . . . . ?
C5 C4 P1 C1 72.8(2) . . . . ?
C9 C4 P1 C1 -106.44(16) . . . . ?
C5 C4 P1 Au1 -53.8(2) . . . . ?
C9 C4 P1 Au1 126.95(14) . . . . ?
C18 C13 P1 C4 -178.4(2) . . . . ?
C14 C13 P1 C4 -2.83(17) . . . . ?
C18 C13 P1 C1 -70.7(2) . . . . ?
C14 C13 P1 C1 104.85(16) . . . . ?
C18 C13 P1 Au1 61.0(2) . . . . ?
C14 C13 P1 Au1 -123.42(14) . . . . ?
C3 C1 P1 C4 43.52(18) . . . . ?
C2 C1 P1 C4 -81.81(18) . . . . ?
C3 C1 P1 C13 -53.28(18) . . . . ?
C2 C1 P1 C13 -178.61(16) . . . . ?
C3 C1 P1 Au1 170.68(14) . . . . ?
C2 C1 P1 Au1 45.34(17) . . . . ?
